data_7126090
loop_
_publ_author_name
'Nguyen, Thao T.'
'Kim, Jun-Hyeong'
'Kim, Suyeon'
'Oh, Changjin'
'Flores, Marco'
'Groy, Thomas L.'
'Baik, Mu-Hyun'
'Trovitch, Ryan J.'

_publ_section_title
;
 Scope and mechanism of nitrile dihydroboration mediated by a
 \b-diketiminate manganese hydride catalyst.
;
_journal_issue 28
_journal_name_full 'Chemical communications (Cambridge, England)'
_journal_page_first 3959
_journal_page_last 3962
_journal_paper_doi 10.1039/c9cc09921b
_journal_volume 56
_journal_year 2020
_chemical_formula_moiety 'C72 H94 Mn2 N6'
_chemical_formula_sum 'C72 H94 Mn2 N6'
_chemical_formula_weight 1153.41
_space_group_crystal_system monoclinic
_space_group_IT_number 14
_space_group_name_Hall '-P 2yn'
_space_group_name_H-M_alt 'P 1 21/n 1'
_atom_sites_solution_hydrogens geom
_atom_sites_solution_primary iterative
_atom_sites_solution_secondary difmap
_audit_update_record
;
2019-12-22 deposited with the CCDC.	2020-02-27 downloaded from the CCDC.
;
_cell_angle_alpha 90
_cell_angle_beta 92.9550(10)
_cell_angle_gamma 90
_cell_formula_units_Z 2
_cell_length_a 12.3092(5)
_cell_length_b 12.7350(5)
_cell_length_c 20.5570(9)
_cell_measurement_reflns_used 5473
_cell_measurement_temperature 123.00(10)
_cell_measurement_theta_max 24.7383
_cell_measurement_theta_min 2.3027
_cell_volume 3218.2(2)
_computing_cell_refinement 'SAINT V8.34A (Bruker AXS Inc., 2014)'
_computing_data_collection 'Bruker Instrument Service v2015.5.1.3'
_computing_data_reduction 'SAINT V8.34A (Bruker AXS Inc., 2014)'
_computing_molecular_graphics 'XShell ver. 6.3.1 (Bruker AXS, 2004)'
_computing_publication_material 'Bruker APEX2 v2014.11-0 (Bruker-AXS, 2014)'
_computing_structure_refinement 'SHELXL-2014/7 (Sheldrick, 2014)'
_computing_structure_solution 'SHELXTL XT-2014/4'
_diffrn_ambient_temperature 123.00(10)
_diffrn_detector_area_resol_mean 8.3330
_diffrn_measured_fraction_theta_full 1.000
_diffrn_measured_fraction_theta_max 1.000
_diffrn_measurement_device_type 'Bruker Smart APEX Diffractometer'
_diffrn_measurement_method '\w and \f scans'
_diffrn_radiation_monochromator graphite
_diffrn_radiation_type MoK\a
_diffrn_radiation_wavelength 0.71073
_diffrn_reflns_av_R_equivalents 0.0555
_diffrn_reflns_av_unetI/netI 0.0509
_diffrn_reflns_limit_h_max 14
_diffrn_reflns_limit_h_min -14
_diffrn_reflns_limit_k_max 15
_diffrn_reflns_limit_k_min -15
_diffrn_reflns_limit_l_max 24
_diffrn_reflns_limit_l_min -24
_diffrn_reflns_number 26289
_diffrn_reflns_theta_full 25.29
_diffrn_reflns_theta_max 25.29
_diffrn_reflns_theta_min 1.88
_diffrn_source 'fine-focus sealed tube'
_diffrn_source_type 'sealed tube'
_exptl_absorpt_coefficient_mu 0.438
_exptl_absorpt_correction_T_max 0.93
_exptl_absorpt_correction_T_min 0.79
_exptl_absorpt_correction_type multi-scan
_exptl_absorpt_process_details 'SADABS V2014/5 (Bruker AXS Inc.)'
_exptl_crystal_colour 'clear light orange-brown'
_exptl_crystal_density_diffrn 1.190
_exptl_crystal_density_method 'not measured'
_exptl_crystal_description block
_exptl_crystal_F_000 1236
_exptl_crystal_size_max 0.264
_exptl_crystal_size_mid 0.212
_exptl_crystal_size_min 0.171
_refine_diff_density_max 0.890
_refine_diff_density_min -0.205
_refine_ls_extinction_method none
_refine_ls_goodness_of_fit_ref 1.065
_refine_ls_hydrogen_treatment constr
_refine_ls_matrix_type full
_refine_ls_number_parameters 371
_refine_ls_number_reflns 5849
_refine_ls_number_restraints 0
_refine_ls_restrained_S_all 1.065
_refine_ls_R_factor_all 0.0620
_refine_ls_R_factor_gt 0.0486
_refine_ls_shift/su_max 0.000
_refine_ls_shift/su_mean 0.000
_refine_ls_structure_factor_coef Fsqd
_refine_ls_weighting_details 'w=1/[\s^2^(Fo^2^)+(0.0734P)^2^] where P=(Fo^2^+2Fc^2^)/3'
_refine_ls_weighting_scheme calc
_refine_ls_wR_factor_gt 0.1200
_refine_ls_wR_factor_ref 0.1269
_reflns_number_gt 4675
_reflns_number_total 5849
_reflns_threshold_expression 'I > 2\s(I)'
_cod_data_source_file c9cc09921b2.cif
_cod_data_source_block 2iPrArBDIMnNCHPh
_cod_depositor_comments 'Adding full bibliography for 7126090.cif.'
_cod_database_code 7126090

loop_
_space_group_symop_operation_xyz
'x, y, z'
'-x+1/2, y+1/2, -z+1/2'
'-x, -y, -z'
'x-1/2, -y-1/2, z-1/2'

loop_
_atom_site_type_symbol
_atom_site_label
_atom_site_fract_x
_atom_site_fract_y
_atom_site_fract_z
_atom_site_U_iso_or_equiv
_atom_site_adp_type
_atom_site_calc_flag
_atom_site_refinement_flags_adp
_atom_site_refinement_flags_occupancy
_atom_site_refinement_flags_posn
_atom_site_occupancy
_atom_site_disorder_assembly
_atom_site_disorder_group
Mn Mn1 0.52877(3) 0.41453(2) 0.55108(2) 0.01901(13) Uani d . . . 1 . .
N N1 0.50054(14) 0.36561(14) 0.64739(8) 0.0197(4) Uani d . . . 1 . .
N N2 0.62408(15) 0.27922(14) 0.53794(9) 0.0207(4) Uani d . . . 1 . .
N N3 0.59100(15) 0.56237(14) 0.52564(9) 0.0221(4) Uani d . . . 1 . .
C C1 0.4638(2) 0.22936(19) 0.72927(11) 0.0296(6) Uani d . . . 1 . .
H H1A 0.4982 0.271 0.7647 0.044 Uiso calc U . R 1 . .
H H1B 0.4808 0.1549 0.7363 0.044 Uiso calc U . R 1 . .
H H1C 0.3848 0.2394 0.7284 0.044 Uiso calc U . R 1 . .
C C2 0.50641(17) 0.26458(17) 0.66476(11) 0.0211(5) Uani d . . . 1 . .
C C3 0.55096(18) 0.18506(17) 0.62796(11) 0.0238(5) Uani d . . . 1 . .
H H3 0.5372 0.1157 0.6424 0.029 Uiso calc U . R 1 . .
C C4 0.61324(19) 0.19208(17) 0.57267(11) 0.0233(5) Uani d . . . 1 . .
C C5 0.6713(2) 0.09199(18) 0.55443(13) 0.0342(6) Uani d . . . 1 . .
H H5A 0.6295 0.0567 0.5189 0.051 Uiso calc U . R 1 . .
H H5B 0.6779 0.0454 0.5923 0.051 Uiso calc U . R 1 . .
H H5C 0.7439 0.1093 0.5403 0.051 Uiso calc U . R 1 . .
C C6 0.46864(19) 0.43690(17) 0.69718(10) 0.0215(5) Uani d . . . 1 . .
C C7 0.35801(19) 0.45512(18) 0.70703(11) 0.0258(5) Uani d . . . 1 . .
C C8 0.3310(2) 0.5204(2) 0.75795(12) 0.0336(6) Uani d . . . 1 . .
H H8 0.2565 0.5338 0.7648 0.04 Uiso calc U . R 1 . .
C C9 0.4101(2) 0.5662(2) 0.79881(13) 0.0363(6) Uani d . . . 1 . .
H H9 0.3901 0.609 0.8341 0.044 Uiso calc U . R 1 . .
C C10 0.5183(2) 0.5493(2) 0.78774(12) 0.0328(6) Uani d . . . 1 . .
H H10 0.5725 0.5818 0.8155 0.039 Uiso calc U . R 1 . .
C C11 0.55022(19) 0.48594(18) 0.73709(11) 0.0249(5) Uani d . . . 1 . .
C C12 0.27058(19) 0.40601(19) 0.66174(12) 0.0284(6) Uani d . . . 1 . .
H H12 0.3028 0.342 0.6421 0.034 Uiso calc U . R 1 . .
C C13 0.1690(2) 0.3715(3) 0.69541(13) 0.0483(8) Uani d . . . 1 . .
H H13A 0.1897 0.3237 0.7313 0.072 Uiso calc U . R 1 . .
H H13B 0.1194 0.3354 0.664 0.072 Uiso calc U . R 1 . .
H H13C 0.1326 0.4333 0.7126 0.072 Uiso calc U . R 1 . .
C C14 0.2400(2) 0.4812(2) 0.60638(13) 0.0402(7) Uani d . . . 1 . .
H H14A 0.2041 0.5431 0.6237 0.06 Uiso calc U . R 1 . .
H H14B 0.1904 0.446 0.5746 0.06 Uiso calc U . R 1 . .
H H14C 0.3059 0.503 0.5851 0.06 Uiso calc U . R 1 . .
C C15 0.67037(19) 0.46919(19) 0.72592(12) 0.0278(5) Uani d . . . 1 . .
H H15 0.6762 0.4485 0.6793 0.033 Uiso calc U . R 1 . .
C C16 0.7174(2) 0.3796(2) 0.76774(15) 0.0478(7) Uani d . . . 1 . .
H H16A 0.7951 0.3721 0.7606 0.072 Uiso calc U . R 1 . .
H H16B 0.6796 0.3141 0.7557 0.072 Uiso calc U . R 1 . .
H H16C 0.7077 0.395 0.8138 0.072 Uiso calc U . R 1 . .
C C17 0.7395(2) 0.5680(2) 0.73748(14) 0.0386(6) Uani d . . . 1 . .
H H17A 0.7076 0.6261 0.7117 0.058 Uiso calc U . R 1 . .
H H17B 0.8136 0.5548 0.7243 0.058 Uiso calc U . R 1 . .
H H17C 0.7414 0.5864 0.7838 0.058 Uiso calc U . R 1 . .
C C18 0.70497(18) 0.27597(17) 0.48919(11) 0.0236(5) Uani d . . . 1 . .
C C19 0.6782(2) 0.23555(18) 0.42682(11) 0.0278(5) Uani d . . . 1 . .
C C20 0.7623(2) 0.2237(2) 0.38461(12) 0.0376(6) Uani d . . . 1 . .
H H20 0.747 0.1945 0.3426 0.045 Uiso calc U . R 1 . .
C C21 0.8674(2) 0.2533(2) 0.40269(13) 0.0423(7) Uani d . . . 1 . .
H H21 0.924 0.2421 0.3738 0.051 Uiso calc U . R 1 . .
C C22 0.8904(2) 0.2991(2) 0.46240(13) 0.0358(6) Uani d . . . 1 . .
H H22 0.9624 0.3221 0.4736 0.043 Uiso calc U . R 1 . .
C C23 0.80968(19) 0.31211(19) 0.50666(11) 0.0278(5) Uani d . . . 1 . .
C C24 0.5622(2) 0.20608(18) 0.40454(12) 0.0297(6) Uani d . . . 1 . .
H H24 0.5152 0.215 0.4424 0.036 Uiso calc U . R 1 . .
C C25 0.5509(3) 0.0921(2) 0.38071(14) 0.0459(7) Uani d . . . 1 . .
H H25A 0.4749 0.0781 0.3669 0.069 Uiso calc U . R 1 . .
H H25B 0.5737 0.0442 0.4162 0.069 Uiso calc U . R 1 . .
H H25C 0.5971 0.0813 0.3438 0.069 Uiso calc U . R 1 . .
C C26 0.5206(2) 0.2802(2) 0.35071(13) 0.0345(6) Uani d . . . 1 . .
H H26A 0.5298 0.353 0.3654 0.052 Uiso calc U . R 1 . .
H H26B 0.4434 0.2663 0.3403 0.052 Uiso calc U . R 1 . .
H H26C 0.5619 0.2689 0.3118 0.052 Uiso calc U . R 1 . .
C C27 0.83649(19) 0.3604(2) 0.57297(11) 0.0294(6) Uani d . . . 1 . .
H H27 0.7671 0.3882 0.5895 0.035 Uiso calc U . R 1 . .
C C28 0.8797(2) 0.2771(2) 0.62148(13) 0.0422(7) Uani d . . . 1 . .
H H28A 0.8226 0.2252 0.6283 0.063 Uiso calc U . R 1 . .
H H28B 0.9012 0.3108 0.663 0.063 Uiso calc U . R 1 . .
H H28C 0.9429 0.2421 0.6041 0.063 Uiso calc U . R 1 . .
C C29 0.9162(2) 0.4520(2) 0.57115(13) 0.0380(6) Uani d . . . 1 . .
H H29A 0.9875 0.426 0.5594 0.057 Uiso calc U . R 1 . .
H H29B 0.9229 0.4853 0.6141 0.057 Uiso calc U . R 1 . .
H H29C 0.8893 0.5034 0.5387 0.057 Uiso calc U . R 1 . .
C C30 0.67125(19) 0.61151(18) 0.55197(11) 0.0262(5) Uani d . . . 1 . .
H H30 0.7041 0.5806 0.5902 0.031 Uiso calc U . R 1 . .
C C31 0.72057(18) 0.71192(18) 0.53044(11) 0.0251(5) Uani d . . . 1 . .
C C32 0.6824(2) 0.76682(19) 0.47542(12) 0.0300(6) Uani d . . . 1 . .
H H32 0.6194 0.7422 0.4515 0.036 Uiso calc U . R 1 . .
C C33 0.7336(2) 0.8561(2) 0.45482(13) 0.0350(6) Uani d . . . 1 . .
H H33 0.7071 0.8911 0.4164 0.042 Uiso calc U . R 1 . .
C C34 0.8241(2) 0.89487(19) 0.49020(14) 0.0362(6) Uani d . . . 1 . .
H H34 0.8599 0.9563 0.4761 0.043 Uiso calc U . R 1 . .
C C35 0.8613(2) 0.8434(2) 0.54591(15) 0.0402(7) Uani d . . . 1 . .
H H35 0.9221 0.8703 0.571 0.048 Uiso calc U . R 1 . .
C C36 0.8104(2) 0.7526(2) 0.56558(13) 0.0336(6) Uani d . . . 1 . .
H H36 0.8375 0.7174 0.6038 0.04 Uiso calc U . R 1 . .

loop_
_atom_site_aniso_label
_atom_site_aniso_U_11
_atom_site_aniso_U_22
_atom_site_aniso_U_33
_atom_site_aniso_U_12
_atom_site_aniso_U_13
_atom_site_aniso_U_23
Mn1 0.0213(2) 0.0170(2) 0.0189(2) 0.00037(13) 0.00301(14) 0.00176(13)
N1 0.0206(10) 0.0200(10) 0.0187(10) -0.0013(8) 0.0017(7) -0.0015(8)
N2 0.0234(10) 0.0192(9) 0.0198(10) 0.0019(8) 0.0061(8) 0.0013(8)
N3 0.0248(10) 0.0210(10) 0.0210(10) 0.0004(8) 0.0053(8) -0.0001(8)
C1 0.0353(14) 0.0281(13) 0.0257(13) 0.0019(11) 0.0051(11) 0.0071(10)
C2 0.0208(11) 0.0217(12) 0.0205(11) -0.0043(9) -0.0013(9) 0.0030(9)
C3 0.0299(13) 0.0169(11) 0.0246(12) -0.0029(10) 0.0017(10) 0.0037(9)
C4 0.0291(12) 0.0187(11) 0.0218(12) 0.0012(10) -0.0009(10) -0.0020(9)
C5 0.0505(17) 0.0217(13) 0.0313(14) 0.0083(12) 0.0104(12) 0.0037(10)
C6 0.0276(12) 0.0210(12) 0.0162(11) 0.0006(10) 0.0046(9) 0.0024(9)
C7 0.0286(13) 0.0246(12) 0.0248(12) -0.0002(10) 0.0055(10) 0.0037(10)
C8 0.0318(14) 0.0366(15) 0.0335(14) 0.0048(12) 0.0126(11) -0.0004(11)
C9 0.0458(16) 0.0340(15) 0.0304(14) 0.0010(12) 0.0152(12) -0.0077(11)
C10 0.0414(15) 0.0318(14) 0.0252(13) -0.0034(12) 0.0013(11) -0.0061(11)
C11 0.0308(13) 0.0229(12) 0.0214(12) 0.0000(10) 0.0034(10) 0.0012(9)
C12 0.0239(12) 0.0352(14) 0.0263(13) 0.0001(11) 0.0042(10) 0.0030(10)
C13 0.0336(15) 0.077(2) 0.0337(16) -0.0164(15) -0.0007(12) 0.0115(15)
C14 0.0383(16) 0.0467(17) 0.0357(15) -0.0002(13) 0.0035(12) 0.0083(12)
C15 0.0265(13) 0.0317(14) 0.0251(12) -0.0020(11) -0.0005(10) -0.0050(10)
C16 0.0360(16) 0.0449(17) 0.062(2) 0.0050(14) -0.0023(14) 0.0071(15)
C17 0.0304(14) 0.0413(16) 0.0437(16) -0.0082(12) -0.0021(12) -0.0046(12)
C18 0.0253(12) 0.0216(12) 0.0242(12) 0.0081(10) 0.0052(10) 0.0039(9)
C19 0.0346(14) 0.0234(12) 0.0260(13) 0.0058(11) 0.0070(10) 0.0030(10)
C20 0.0443(16) 0.0442(16) 0.0248(13) 0.0148(13) 0.0073(12) 0.0005(11)
C21 0.0366(16) 0.0611(19) 0.0305(15) 0.0197(14) 0.0134(12) 0.0068(13)
C22 0.0248(13) 0.0498(17) 0.0333(15) 0.0102(12) 0.0058(11) 0.0089(12)
C23 0.0264(13) 0.0305(13) 0.0270(13) 0.0065(10) 0.0064(10) 0.0093(10)
C24 0.0372(14) 0.0260(13) 0.0259(13) 0.0021(11) 0.0022(11) -0.0029(10)
C25 0.067(2) 0.0281(15) 0.0419(17) 0.0007(14) -0.0036(15) -0.0019(12)
C26 0.0377(15) 0.0320(14) 0.0338(14) -0.0002(12) 0.0024(11) -0.0009(11)
C27 0.0203(12) 0.0405(15) 0.0277(13) 0.0014(11) 0.0038(10) 0.0067(11)
C28 0.0401(16) 0.0519(18) 0.0339(15) -0.0077(14) -0.0064(12) 0.0136(13)
C29 0.0335(15) 0.0450(16) 0.0355(15) -0.0019(13) 0.0007(12) 0.0085(12)
C30 0.0261(13) 0.0286(13) 0.0237(12) 0.0023(10) 0.0000(10) 0.0006(10)
C31 0.0240(12) 0.0247(12) 0.0271(13) 0.0010(10) 0.0067(10) -0.0034(10)
C32 0.0310(13) 0.0285(13) 0.0305(13) -0.0036(11) 0.0020(11) 0.0015(11)
C33 0.0375(15) 0.0302(14) 0.0377(15) -0.0011(12) 0.0066(12) 0.0028(11)
C34 0.0321(15) 0.0228(13) 0.0552(18) -0.0011(11) 0.0165(13) -0.0035(12)
C35 0.0261(14) 0.0289(14) 0.065(2) -0.0036(11) -0.0031(13) -0.0076(13)
C36 0.0301(14) 0.0310(14) 0.0393(15) 0.0013(11) -0.0022(11) -0.0011(11)

loop_
_atom_type_symbol
_atom_type_description
_atom_type_scat_dispersion_real
_atom_type_scat_dispersion_imag
_atom_type_scat_source
C C 0.0033 0.0016 'International Tables Vol C Tables 4.2.6.8 and 6.1.1.4'
H H 0.0000 0.0000 'International Tables Vol C Tables 4.2.6.8 and 6.1.1.4'
N N 0.0061 0.0033 'International Tables Vol C Tables 4.2.6.8 and 6.1.1.4'
Mn Mn 0.3368 0.7283 'International Tables Vol C Tables 4.2.6.8 and 6.1.1.4'

loop_
_geom_angle_atom_site_label_1
_geom_angle_atom_site_label_2
_geom_angle_atom_site_label_3
_geom_angle_site_symmetry_1
_geom_angle_site_symmetry_3
_geom_angle
_geom_angle_publ_flag
N3 Mn1 N2 . . 119.08(7) ?
N3 Mn1 N1 . . 124.95(7) ?
N2 Mn1 N1 . . 89.91(7) ?
N3 Mn1 N3 . 3_666 86.52(8) ?
N2 Mn1 N3 . 3_666 112.79(7) ?
N1 Mn1 N3 . 3_666 126.38(7) ?
N3 Mn1 Mn1 . 3_666 43.44(5) ?
N2 Mn1 Mn1 . 3_666 126.83(5) ?
N1 Mn1 Mn1 . 3_666 143.19(5) ?
N3 Mn1 Mn1 3_666 3_666 43.07(5) ?
C2 N1 C6 . . 115.51(18) ?
C2 N1 Mn1 . . 121.54(14) ?
C6 N1 Mn1 . . 122.87(14) ?
C4 N2 C18 . . 116.03(18) ?
C4 N2 Mn1 . . 122.75(15) ?
C18 N2 Mn1 . . 121.21(13) ?
C30 N3 Mn1 . . 128.33(16) ?
C30 N3 Mn1 . 3_666 138.18(16) ?
Mn1 N3 Mn1 . 3_666 93.48(8) ?
C2 C1 H1A . . 109.5 ?
C2 C1 H1B . . 109.5 ?
H1A C1 H1B . . 109.5 ?
C2 C1 H1C . . 109.5 ?
H1A C1 H1C . . 109.5 ?
H1B C1 H1C . . 109.5 ?
N1 C2 C3 . . 124.9(2) ?
N1 C2 C1 . . 120.1(2) ?
C3 C2 C1 . . 115.0(2) ?
C2 C3 C4 . . 129.7(2) ?
C2 C3 H3 . . 115.1 ?
C4 C3 H3 . . 115.1 ?
N2 C4 C3 . . 124.1(2) ?
N2 C4 C5 . . 120.4(2) ?
C3 C4 C5 . . 115.4(2) ?
C4 C5 H5A . . 109.5 ?
C4 C5 H5B . . 109.5 ?
H5A C5 H5B . . 109.5 ?
C4 C5 H5C . . 109.5 ?
H5A C5 H5C . . 109.5 ?
H5B C5 H5C . . 109.5 ?
C7 C6 C11 . . 120.6(2) ?
C7 C6 N1 . . 120.6(2) ?
C11 C6 N1 . . 118.8(2) ?
C8 C7 C6 . . 118.5(2) ?
C8 C7 C12 . . 121.2(2) ?
C6 C7 C12 . . 120.3(2) ?
C9 C8 C7 . . 121.5(2) ?
C9 C8 H8 . . 119.3 ?
C7 C8 H8 . . 119.3 ?
C10 C9 C8 . . 119.3(2) ?
C10 C9 H9 . . 120.3 ?
C8 C9 H9 . . 120.3 ?
C9 C10 C11 . . 121.8(2) ?
C9 C10 H10 . . 119.1 ?
C11 C10 H10 . . 119.1 ?
C10 C11 C6 . . 118.2(2) ?
C10 C11 C15 . . 120.5(2) ?
C6 C11 C15 . . 121.2(2) ?
C14 C12 C7 . . 109.8(2) ?
C14 C12 C13 . . 110.1(2) ?
C7 C12 C13 . . 114.3(2) ?
C14 C12 H12 . . 107.4 ?
C7 C12 H12 . . 107.4 ?
C13 C12 H12 . . 107.4 ?
C12 C13 H13A . . 109.5 ?
C12 C13 H13B . . 109.5 ?
H13A C13 H13B . . 109.5 ?
C12 C13 H13C . . 109.5 ?
H13A C13 H13C . . 109.5 ?
H13B C13 H13C . . 109.5 ?
C12 C14 H14A . . 109.5 ?
C12 C14 H14B . . 109.5 ?
H14A C14 H14B . . 109.5 ?
C12 C14 H14C . . 109.5 ?
H14A C14 H14C . . 109.5 ?
H14B C14 H14C . . 109.5 ?
C11 C15 C16 . . 111.3(2) ?
C11 C15 C17 . . 113.4(2) ?
C16 C15 C17 . . 109.6(2) ?
C11 C15 H15 . . 107.4 ?
C16 C15 H15 . . 107.4 ?
C17 C15 H15 . . 107.4 ?
C15 C16 H16A . . 109.5 ?
C15 C16 H16B . . 109.5 ?
H16A C16 H16B . . 109.5 ?
C15 C16 H16C . . 109.5 ?
H16A C16 H16C . . 109.5 ?
H16B C16 H16C . . 109.5 ?
C15 C17 H17A . . 109.5 ?
C15 C17 H17B . . 109.5 ?
H17A C17 H17B . . 109.5 ?
C15 C17 H17C . . 109.5 ?
H17A C17 H17C . . 109.5 ?
H17B C17 H17C . . 109.5 ?
C23 C18 C19 . . 121.7(2) ?
C23 C18 N2 . . 118.1(2) ?
C19 C18 N2 . . 120.3(2) ?
C20 C19 C18 . . 117.5(2) ?
C20 C19 C24 . . 120.1(2) ?
C18 C19 C24 . . 122.5(2) ?
C21 C20 C19 . . 121.3(2) ?
C21 C20 H20 . . 119.4 ?
C19 C20 H20 . . 119.4 ?
C22 C21 C20 . . 120.3(2) ?
C22 C21 H21 . . 119.9 ?
C20 C21 H21 . . 119.9 ?
C21 C22 C23 . . 120.8(3) ?
C21 C22 H22 . . 119.6 ?
C23 C22 H22 . . 119.6 ?
C22 C23 C18 . . 118.2(2) ?
C22 C23 C27 . . 120.4(2) ?
C18 C23 C27 . . 121.3(2) ?
C26 C24 C19 . . 109.9(2) ?
C26 C24 C25 . . 109.4(2) ?
C19 C24 C25 . . 113.4(2) ?
C26 C24 H24 . . 108.0 ?
C19 C24 H24 . . 108.0 ?
C25 C24 H24 . . 108.0 ?
C24 C25 H25A . . 109.5 ?
C24 C25 H25B . . 109.5 ?
H25A C25 H25B . . 109.5 ?
C24 C25 H25C . . 109.5 ?
H25A C25 H25C . . 109.5 ?
H25B C25 H25C . . 109.5 ?
C24 C26 H26A . . 109.5 ?
C24 C26 H26B . . 109.5 ?
H26A C26 H26B . . 109.5 ?
C24 C26 H26C . . 109.5 ?
H26A C26 H26C . . 109.5 ?
H26B C26 H26C . . 109.5 ?
C23 C27 C29 . . 113.5(2) ?
C23 C27 C28 . . 110.9(2) ?
C29 C27 C28 . . 110.1(2) ?
C23 C27 H27 . . 107.4 ?
C29 C27 H27 . . 107.4 ?
C28 C27 H27 . . 107.4 ?
C27 C28 H28A . . 109.5 ?
C27 C28 H28B . . 109.5 ?
H28A C28 H28B . . 109.5 ?
C27 C28 H28C . . 109.5 ?
H28A C28 H28C . . 109.5 ?
H28B C28 H28C . . 109.5 ?
C27 C29 H29A . . 109.5 ?
C27 C29 H29B . . 109.5 ?
H29A C29 H29B . . 109.5 ?
C27 C29 H29C . . 109.5 ?
H29A C29 H29C . . 109.5 ?
H29B C29 H29C . . 109.5 ?
N3 C30 C31 . . 128.1(2) ?
N3 C30 H30 . . 116.0 ?
C31 C30 H30 . . 116.0 ?
C36 C31 C32 . . 117.5(2) ?
C36 C31 C30 . . 119.3(2) ?
C32 C31 C30 . . 123.1(2) ?
C33 C32 C31 . . 121.6(2) ?
C33 C32 H32 . . 119.2 ?
C31 C32 H32 . . 119.2 ?
C32 C33 C34 . . 120.0(3) ?
C32 C33 H33 . . 120.0 ?
C34 C33 H33 . . 120.0 ?
C35 C34 C33 . . 119.3(2) ?
C35 C34 H34 . . 120.4 ?
C33 C34 H34 . . 120.4 ?
C34 C35 C36 . . 120.3(2) ?
C34 C35 H35 . . 119.9 ?
C36 C35 H35 . . 119.9 ?
C35 C36 C31 . . 121.3(2) ?
C35 C36 H36 . . 119.4 ?
C31 C36 H36 . . 119.4 ?

loop_
_geom_bond_atom_site_label_1
_geom_bond_atom_site_label_2
_geom_bond_site_symmetry_2
_geom_bond_distance
_geom_bond_publ_flag
Mn1 N3 . 2.1086(18) ?
Mn1 N2 . 2.1099(18) ?
Mn1 N1 . 2.1211(18) ?
Mn1 N3 3_666 2.1230(19) ?
Mn1 Mn1 3_666 3.0819(6) ?
N1 C2 . 1.336(3) ?
N1 C6 . 1.438(3) ?
N2 C4 . 1.330(3) ?
N2 C18 . 1.449(3) ?
N3 C30 . 1.267(3) ?
N3 Mn1 3_666 2.1231(19) ?
C1 C2 . 1.519(3) ?
C1 H1A . 0.98 ?
C1 H1B . 0.98 ?
C1 H1C . 0.98 ?
C2 C3 . 1.393(3) ?
C3 C4 . 1.406(3) ?
C3 H3 . 0.95 ?
C4 C5 . 1.518(3) ?
C5 H5A . 0.98 ?
C5 H5B . 0.98 ?
C5 H5C . 0.98 ?
C6 C7 . 1.406(3) ?
C6 C11 . 1.409(3) ?
C7 C8 . 1.391(3) ?
C7 C12 . 1.521(3) ?
C8 C9 . 1.381(4) ?
C8 H8 . 0.95 ?
C9 C10 . 1.381(4) ?
C9 H9 . 0.95 ?
C10 C11 . 1.390(3) ?
C10 H10 . 0.95 ?
C11 C15 . 1.523(3) ?
C12 C14 . 1.520(3) ?
C12 C13 . 1.525(3) ?
C12 H12 . 1.0 ?
C13 H13A . 0.98 ?
C13 H13B . 0.98 ?
C13 H13C . 0.98 ?
C14 H14A . 0.98 ?
C14 H14B . 0.98 ?
C14 H14C . 0.98 ?
C15 C16 . 1.525(4) ?
C15 C17 . 1.531(3) ?
C15 H15 . 1.0 ?
C16 H16A . 0.98 ?
C16 H16B . 0.98 ?
C16 H16C . 0.98 ?
C17 H17A . 0.98 ?
C17 H17B . 0.98 ?
C17 H17C . 0.98 ?
C18 C23 . 1.398(3) ?
C18 C19 . 1.405(3) ?
C19 C20 . 1.393(3) ?
C19 C24 . 1.523(4) ?
C20 C21 . 1.380(4) ?
C20 H20 . 0.95 ?
C21 C22 . 1.375(4) ?
C21 H21 . 0.95 ?
C22 C23 . 1.391(3) ?
C22 H22 . 0.95 ?
C23 C27 . 1.516(3) ?
C24 C26 . 1.523(3) ?
C24 C25 . 1.536(3) ?
C24 H24 . 1.0 ?
C25 H25A . 0.98 ?
C25 H25B . 0.98 ?
C25 H25C . 0.98 ?
C26 H26A . 0.98 ?
C26 H26B . 0.98 ?
C26 H26C . 0.98 ?
C27 C29 . 1.526(4) ?
C27 C28 . 1.532(3) ?
C27 H27 . 1.0 ?
C28 H28A . 0.98 ?
C28 H28B . 0.98 ?
C28 H28C . 0.98 ?
C29 H29A . 0.98 ?
C29 H29B . 0.98 ?
C29 H29C . 0.98 ?
C30 C31 . 1.493(3) ?
C30 H30 . 0.95 ?
C31 C36 . 1.389(3) ?
C31 C32 . 1.391(3) ?
C32 C33 . 1.377(3) ?
C32 H32 . 0.95 ?
C33 C34 . 1.388(4) ?
C33 H33 . 0.95 ?
C34 C35 . 1.377(4) ?
C34 H34 . 0.95 ?
C35 C36 . 1.385(4) ?
C35 H35 . 0.95 ?
C36 H36 . 0.95 ?

loop_
_geom_torsion_atom_site_label_1
_geom_torsion_atom_site_label_2
_geom_torsion_atom_site_label_3
_geom_torsion_atom_site_label_4
_geom_torsion_site_symmetry_1
_geom_torsion_site_symmetry_2
_geom_torsion_site_symmetry_3
_geom_torsion_site_symmetry_4
_geom_torsion
_geom_torsion_publ_flag
C6 N1 C2 C3 . . . . -169.8(2) ?
Mn1 N1 C2 C3 . . . . 13.2(3) ?
C6 N1 C2 C1 . . . . 9.5(3) ?
Mn1 N1 C2 C1 . . . . -167.51(16) ?
N1 C2 C3 C4 . . . . 11.4(4) ?
C1 C2 C3 C4 . . . . -167.9(2) ?
C18 N2 C4 C3 . . . . 170.4(2) ?
Mn1 N2 C4 C3 . . . . -10.4(3) ?
C18 N2 C4 C5 . . . . -8.5(3) ?
Mn1 N2 C4 C5 . . . . 170.65(17) ?
C2 C3 C4 N2 . . . . -13.2(4) ?
C2 C3 C4 C5 . . . . 165.8(2) ?
C2 N1 C6 C7 . . . . -85.6(3) ?
Mn1 N1 C6 C7 . . . . 91.3(2) ?
C2 N1 C6 C11 . . . . 92.6(2) ?
Mn1 N1 C6 C11 . . . . -90.4(2) ?
C11 C6 C7 C8 . . . . -1.6(3) ?
N1 C6 C7 C8 . . . . 176.7(2) ?
C11 C6 C7 C12 . . . . 177.1(2) ?
N1 C6 C7 C12 . . . . -4.7(3) ?
C6 C7 C8 C9 . . . . -0.6(4) ?
C12 C7 C8 C9 . . . . -179.2(2) ?
C7 C8 C9 C10 . . . . 1.9(4) ?
C8 C9 C10 C11 . . . . -1.0(4) ?
C9 C10 C11 C6 . . . . -1.1(4) ?
C9 C10 C11 C15 . . . . 179.7(2) ?
C7 C6 C11 C10 . . . . 2.4(3) ?
N1 C6 C11 C10 . . . . -175.9(2) ?
C7 C6 C11 C15 . . . . -178.4(2) ?
N1 C6 C11 C15 . . . . 3.3(3) ?
C8 C7 C12 C14 . . . . 86.6(3) ?
C6 C7 C12 C14 . . . . -92.1(3) ?
C8 C7 C12 C13 . . . . -37.8(3) ?
C6 C7 C12 C13 . . . . 143.6(2) ?
C10 C11 C15 C16 . . . . 85.8(3) ?
C6 C11 C15 C16 . . . . -93.4(3) ?
C10 C11 C15 C17 . . . . -38.4(3) ?
C6 C11 C15 C17 . . . . 142.4(2) ?
C4 N2 C18 C23 . . . . -93.4(3) ?
Mn1 N2 C18 C23 . . . . 87.4(2) ?
C4 N2 C18 C19 . . . . 85.4(3) ?
Mn1 N2 C18 C19 . . . . -93.8(2) ?
C23 C18 C19 C20 . . . . 5.8(3) ?
N2 C18 C19 C20 . . . . -173.0(2) ?
C23 C18 C19 C24 . . . . -173.7(2) ?
N2 C18 C19 C24 . . . . 7.6(3) ?
C18 C19 C20 C21 . . . . -1.9(4) ?
C24 C19 C20 C21 . . . . 177.6(2) ?
C19 C20 C21 C22 . . . . -2.3(4) ?
C20 C21 C22 C23 . . . . 2.8(4) ?
C21 C22 C23 C18 . . . . 1.0(4) ?
C21 C22 C23 C27 . . . . 178.6(2) ?
C19 C18 C23 C22 . . . . -5.4(3) ?
N2 C18 C23 C22 . . . . 173.4(2) ?
C19 C18 C23 C27 . . . . 177.0(2) ?
N2 C18 C23 C27 . . . . -4.2(3) ?
C20 C19 C24 C26 . . . . -66.6(3) ?
C18 C19 C24 C26 . . . . 112.8(2) ?
C20 C19 C24 C25 . . . . 56.2(3) ?
C18 C19 C24 C25 . . . . -124.4(3) ?
C22 C23 C27 C29 . . . . 39.7(3) ?
C18 C23 C27 C29 . . . . -142.8(2) ?
C22 C23 C27 C28 . . . . -84.8(3) ?
C18 C23 C27 C28 . . . . 92.8(3) ?
Mn1 N3 C30 C31 . . . . 174.47(17) ?
Mn1 N3 C30 C31 3_666 . . . -7.1(4) ?
N3 C30 C31 C36 . . . . -178.8(2) ?
N3 C30 C31 C32 . . . . -0.3(4) ?
C36 C31 C32 C33 . . . . 2.4(4) ?
C30 C31 C32 C33 . . . . -176.2(2) ?
C31 C32 C33 C34 . . . . -1.7(4) ?
C32 C33 C34 C35 . . . . -0.2(4) ?
C33 C34 C35 C36 . . . . 1.4(4) ?
C34 C35 C36 C31 . . . . -0.7(4) ?
C32 C31 C36 C35 . . . . -1.1(4) ?
C30 C31 C36 C35 . . . . 177.5(2) ?
